data_4311116
loop_
_publ_author_name
'Aleema Westcott'
'Nina Whitford'
'Michaele J. Hardie'

_publ_section_title
;
 Coordination Polymers with Carborane Anions: Silver Dinitrile Complexes
;
_journal_name_full 'Inorganic Chemistry'
_journal_page_first 3663
_journal_page_last 3672
_journal_paper_doi 10.1021/ic049849x
_journal_volume 43
_journal_year 2004
_chemical_formula_sum 'C5 H18 Ag B11 N2'
_chemical_formula_weight 332.99
_chemical_name_common 'silver di(acetonitrile) monocarbaborane'
_chemical_name_systematic
; 
 ? 
;
_space_group_IT_number 15
_symmetry_cell_setting monoclinic
_symmetry_space_group_name_Hall '-C 2yc'
_symmetry_space_group_name_H-M 'C 1 2/c 1'
_atom_sites_solution_hydrogens geom
_atom_sites_solution_primary direct
_atom_sites_solution_secondary difmap
_audit_creation_method SHELXL-97
_cell_angle_alpha 90.00
_cell_angle_beta 95.194(1)
_cell_angle_gamma 90.00
_cell_formula_units_Z 4
_cell_length_a 7.3475(2)
_cell_length_b 15.1122(3)
_cell_length_c 13.7108(3)
_cell_measurement_temperature 200(2)
_cell_volume 1516.15(6)
_computing_structure_refinement 'SHELXL-97 (Sheldrick, 1997)'
_computing_structure_solution 'SHELXS-97 (Sheldrick, 1990)'
_diffrn_ambient_temperature 200(2)
_diffrn_measured_fraction_theta_full 0.990
_diffrn_measured_fraction_theta_max 0.990
_diffrn_radiation_monochromator graphite
_diffrn_radiation_source 'fine-focus sealed tube'
_diffrn_radiation_type MoK\a
_diffrn_radiation_wavelength 0.71073
_diffrn_reflns_av_R_equivalents 0.1376
_diffrn_reflns_av_sigmaI/netI 0.0644
_diffrn_reflns_limit_h_max 9
_diffrn_reflns_limit_h_min -9
_diffrn_reflns_limit_k_max 19
_diffrn_reflns_limit_k_min -19
_diffrn_reflns_limit_l_max 17
_diffrn_reflns_limit_l_min -17
_diffrn_reflns_number 9850
_diffrn_reflns_theta_full 27.44
_diffrn_reflns_theta_max 27.44
_diffrn_reflns_theta_min 3.08
_exptl_absorpt_coefficient_mu 1.303
_exptl_absorpt_correction_T_max 0.7805
_exptl_absorpt_correction_T_min 0.7280
_exptl_absorpt_correction_type multi-scan
_exptl_crystal_colour colourless
_exptl_crystal_density_diffrn 1.459
_exptl_crystal_density_method 'not measured'
_exptl_crystal_description block
_exptl_crystal_F_000 656
_exptl_crystal_size_max 0.26
_exptl_crystal_size_mid 0.23
_exptl_crystal_size_min 0.20
_refine_diff_density_max 1.374
_refine_diff_density_min -1.229
_refine_diff_density_rms 0.142
_refine_ls_extinction_coef 0.023(3)
_refine_ls_extinction_expression Fc^*^=kFc[1+0.001xFc^2^\l^3^/sin(2\q)]^-1/4^
_refine_ls_extinction_method SHELXL
_refine_ls_goodness_of_fit_ref 1.101
_refine_ls_hydrogen_treatment noref
_refine_ls_matrix_type full
_refine_ls_number_parameters 89
_refine_ls_number_reflns 1724
_refine_ls_number_restraints 0
_refine_ls_restrained_S_all 1.101
_refine_ls_R_factor_all 0.0705
_refine_ls_R_factor_gt 0.0615
_refine_ls_shift/su_max 0.000
_refine_ls_shift/su_mean 0.000
_refine_ls_structure_factor_coef Fsqd
_refine_ls_weighting_details 'calc w=1/[\s^2^(Fo^2^)+(0.0649P)^2^+5.2962P] where P=(Fo^2^+2Fc^2^)/3'
_refine_ls_weighting_scheme calc
_refine_ls_wR_factor_gt 0.1688
_refine_ls_wR_factor_ref 0.1752
_reflns_number_gt 1507
_reflns_number_total 1724
_reflns_threshold_expression >2sigma(I)
_cod_data_source_file ic049849xsi20040205_104059_1.cif
_cod_data_source_block c:complex1
_cod_depositor_comments
;
The following automatic conversions were performed:
'_symmetry_cell_setting' value 'Monoclinic' changed to 'monoclinic'
according to '/home/saulius/struct/CIF-dictionaries/cif_core.dic'
dictionary named 'cif_core.dic' version 2.4.1 from 2010-06-29.

Automatic conversion script
Id: cif_fix_enum 1527 2010-12-29 10:47:43Z saulius 
;
_cod_database_code 4311116

loop_
_symmetry_equiv_pos_as_xyz
'x, y, z'
'-x, y, -z+1/2'
'x+1/2, y+1/2, z'
'-x+1/2, y+1/2, -z+1/2'
'-x, -y, -z'
'x, -y, z-1/2'
'-x+1/2, -y+1/2, -z'
'x+1/2, -y+1/2, z-1/2'

loop_
_atom_site_label
_atom_site_type_symbol
_atom_site_fract_x
_atom_site_fract_y
_atom_site_fract_z
_atom_site_U_iso_or_equiv
_atom_site_adp_type
_atom_site_occupancy
_atom_site_symmetry_multiplicity
_atom_site_calc_flag
_atom_site_refinement_flags
_atom_site_disorder_assembly
_atom_site_disorder_group
Ag1 Ag 0.0000 0.25712(5) 0.2500 0.0712(4) Uani 1 2 d S . .
N1 N -0.0098(6) 0.2292(3) 0.0942(3) 0.0539(10) Uani 1 1 d . . .
C1 C 0.0006(6) 0.1954(3) 0.0212(3) 0.0474(9) Uani 1 1 d . . .
B1 B 0.2195(6) 0.5407(3) 0.2977(4) 0.0467(10) Uani 0.92 1 d P A 1
H1 H 0.3654 0.5405 0.3296 0.056 Uiso 1 1 calc R A 1
C2 C 0.0164(9) 0.1517(4) -0.0714(4) 0.0734(15) Uani 1 1 d . . .
H2A H 0.1285 0.1163 -0.0673 0.088 Uiso 1 1 calc R . .
H2B H 0.0209 0.1962 -0.1232 0.088 Uiso 1 1 calc R . .
H2C H -0.0895 0.1130 -0.0866 0.088 Uiso 1 1 calc R . .
B2 B 0.0478(6) 0.4832(3) 0.3525(3) 0.0438(9) Uani 0.92 1 d P . 1
H2 H 0.0799 0.4443 0.4215 0.053 Uiso 1 1 calc R . 1
B3 B 0.0475(7) 0.5991(3) 0.3531(4) 0.0480(10) Uani 0.92 1 d P . 1
H3 H 0.0793 0.6378 0.4223 0.058 Uiso 1 1 calc R . 1
B4 B 0.1166(6) 0.6359(3) 0.2401(4) 0.0465(10) Uani 0.92 1 d P . 1
H4 H 0.1938 0.6992 0.2334 0.056 Uiso 1 1 calc R . 1
B5 B 0.1614(6) 0.5408(3) 0.1699(4) 0.0475(10) Uani 0.92 1 d P . 1
H5 H 0.2683 0.5407 0.1166 0.057 Uiso 1 1 calc R . 1
B6 B 0.1184(6) 0.4466(3) 0.2402(3) 0.0435(9) Uani 0.92 1 d P . 1
H6 H 0.1969 0.3837 0.2337 0.052 Uiso 1 1 calc R . 1
C3A C 0.0475(7) 0.5991(3) 0.3531(4) 0.0480(10) Uani 0.08 1 d P . 2
C4A C 0.1166(6) 0.6359(3) 0.2401(4) 0.0465(10) Uani 0.08 1 d P . 2
C5A C 0.1614(6) 0.5408(3) 0.1699(4) 0.0475(10) Uani 0.08 1 d P . 2
C6A C 0.1184(6) 0.4466(3) 0.2402(3) 0.0435(9) Uani 0.08 1 d P . 2
C2A C 0.0478(6) 0.4832(3) 0.3525(3) 0.0438(9) Uani 0.08 1 d P . 2
C1A C 0.2195(6) 0.5407(3) 0.2977(4) 0.0467(10) Uani 0.08 1 d P B 2

loop_
_atom_site_aniso_label
_atom_site_aniso_U_11
_atom_site_aniso_U_22
_atom_site_aniso_U_33
_atom_site_aniso_U_23
_atom_site_aniso_U_13
_atom_site_aniso_U_12
Ag1 0.0751(5) 0.0944(6) 0.0443(5) 0.000 0.0059(3) 0.000
N1 0.061(2) 0.054(2) 0.047(2) 0.0038(17) 0.0034(17) -0.0012(16)
C1 0.048(2) 0.042(2) 0.050(2) 0.0030(17) -0.0020(17) -0.0021(16)
B1 0.040(2) 0.041(2) 0.058(3) -0.0015(19) -0.0036(18) -0.0003(16)
C2 0.093(4) 0.065(3) 0.061(3) -0.015(2) 0.003(3) -0.004(3)
B2 0.050(2) 0.040(2) 0.041(2) -0.0001(17) 0.0025(17) -0.0007(17)
B3 0.051(2) 0.041(2) 0.051(3) -0.0056(18) 0.0008(19) 0.0009(18)
B4 0.039(2) 0.041(2) 0.058(3) 0.0005(19) 0.0013(18) -0.0023(16)
B5 0.047(2) 0.044(2) 0.052(3) 0.0009(18) 0.0081(19) -0.0020(17)
B6 0.044(2) 0.038(2) 0.048(2) -0.0016(17) 0.0048(17) 0.0021(16)
C3A 0.051(2) 0.041(2) 0.051(3) -0.0056(18) 0.0008(19) 0.0009(18)
C4A 0.039(2) 0.041(2) 0.058(3) 0.0005(19) 0.0013(18) -0.0023(16)
C5A 0.047(2) 0.044(2) 0.052(3) 0.0009(18) 0.0081(19) -0.0020(17)
C6A 0.044(2) 0.038(2) 0.048(2) -0.0016(17) 0.0048(17) 0.0021(16)
C2A 0.050(2) 0.040(2) 0.041(2) -0.0001(17) 0.0025(17) -0.0007(17)
C1A 0.040(2) 0.041(2) 0.058(3) -0.0015(19) -0.0036(18) -0.0003(16)

loop_
_atom_type_symbol
_atom_type_description
_atom_type_scat_dispersion_real
_atom_type_scat_dispersion_imag
_atom_type_scat_source
C C 0.0033 0.0016 'International Tables Vol C Tables 4.2.6.8 and 6.1.1.4'
H H 0.0000 0.0000 'International Tables Vol C Tables 4.2.6.8 and 6.1.1.4'
B B 0.0013 0.0007 'International Tables Vol C Tables 4.2.6.8 and 6.1.1.4'
N N 0.0061 0.0033 'International Tables Vol C Tables 4.2.6.8 and 6.1.1.4'
Ag Ag -0.8971 1.1015 'International Tables Vol C Tables 4.2.6.8 and 6.1.1.4'

loop_
_geom_angle_atom_site_label_1
_geom_angle_atom_site_label_2
_geom_angle_atom_site_label_3
_geom_angle
_geom_angle_site_symmetry_1
_geom_angle_site_symmetry_3
_geom_angle_publ_flag
N1 Ag1 N1 157.6(2) . 2 ?
C1 N1 Ag1 163.3(4) . . ?
N1 C1 C2 179.2(5) . . ?
B2 B1 B6 60.0(2) . . ?
B2 B1 B5 107.8(3) . . ?
B6 B1 B5 60.1(3) . . ?
B2 B1 B3 59.6(3) . . ?
B6 B1 B3 107.9(3) . . ?
B5 B1 B3 107.9(3) . . ?
B2 B1 B4 107.3(3) . . ?
B6 B1 B4 108.0(3) . . ?
B5 B1 B4 60.2(3) . . ?
B3 B1 B4 59.7(3) . . ?
B3 B2 B1 60.5(3) . . ?
B3 B2 B6 108.6(3) . . ?
B1 B2 B6 60.0(3) . . ?
B3 B2 B5 60.5(3) . 2 ?
B1 B2 B5 109.2(3) . 2 ?
B6 B2 B5 108.9(3) . 2 ?
B3 B2 B6 108.3(3) . 2 ?
B1 B2 B6 108.9(3) . 2 ?
B6 B2 B6 60.8(3) . 2 ?
B5 B2 B6 59.8(3) 2 2 ?
B2 B3 B4 108.1(3) . . ?
B2 B3 B4 108.2(3) . 2 ?
B4 B3 B4 59.8(3) . 2 ?
B2 B3 B1 59.8(3) . . ?
B4 B3 B1 60.4(3) . . ?
B4 B3 B1 108.3(3) 2 . ?
B2 B3 B5 60.3(3) . 2 ?
B4 B3 B5 108.3(3) . 2 ?
B4 B3 B5 60.3(3) 2 2 ?
B1 B3 B5 108.5(3) . 2 ?
B4 B4 B3 60.1(3) 2 . ?
B4 B4 B3 60.1(3) 2 2 ?
B3 B4 B3 107.7(3) . 2 ?
B4 B4 B5 108.3(3) 2 . ?
B3 B4 B5 107.6(3) . . ?
B3 B4 B5 60.1(3) 2 . ?
B4 B4 B1 108.2(3) 2 . ?
B3 B4 B1 59.9(3) . . ?
B3 B4 B1 107.6(3) 2 . ?
B5 B4 B1 59.6(3) . . ?
B6 B5 B1 59.7(3) . . ?
B6 B5 B2 60.1(3) . 2 ?
B1 B5 B2 107.5(3) . 2 ?
B6 B5 B3 107.7(3) . 2 ?
B1 B5 B3 107.7(3) . 2 ?
B2 B5 B3 59.3(3) 2 2 ?
B6 B5 B4 107.8(3) . . ?
B1 B5 B4 60.2(3) . . ?
B2 B5 B4 106.9(3) 2 . ?
B3 B5 B4 59.7(3) 2 . ?
B1 B6 B2 59.9(3) . . ?
B1 B6 B5 60.2(3) . . ?
B2 B6 B5 107.9(3) . . ?
B1 B6 B2 107.8(3) . 2 ?
B2 B6 B2 107.0(3) . 2 ?
B5 B6 B2 60.1(3) . 2 ?
B1 B6 B6 108.1(3) . 2 ?
B2 B6 B6 59.9(3) . 2 ?
B5 B6 B6 107.9(3) . 2 ?
B2 B6 B6 59.3(3) 2 2 ?

loop_
_geom_bond_atom_site_label_1
_geom_bond_atom_site_label_2
_geom_bond_distance
_geom_bond_site_symmetry_2
_geom_bond_publ_flag
Ag1 N1 2.172(5) . ?
Ag1 N1 2.172(5) 2 ?
N1 C1 1.133(6) . ?
C1 C2 1.445(7) . ?
B1 B2 1.756(7) . ?
B1 B6 1.757(6) . ?
B1 B5 1.766(7) . ?
B1 B3 1.768(7) . ?
B1 B4 1.777(6) . ?
B2 B3 1.752(6) . ?
B2 B6 1.757(6) . ?
B2 B5 1.769(6) 2 ?
B2 B6 1.770(6) 2 ?
B3 B4 1.764(7) . ?
B3 B4 1.766(7) 2 ?
B3 B5 1.773(7) 2 ?
B4 B4 1.759(9) 2 ?
B4 B3 1.766(7) 2 ?
B4 B5 1.776(7) . ?
B5 B6 1.764(7) . ?
B5 B2 1.769(6) 2 ?
B5 B3 1.773(7) 2 ?
B6 B2 1.770(6) 2 ?
B6 B6 1.785(9) 2 ?
